data_4030201
loop_
_publ_author_name
'Chu, Jean-Ho'
'Hsu, Wen-Ting'
'Wu, Yi-Hua'
'Chiang, Meng-Fan'
'Hsu, Nan-Hai'
'Huang, Hao-Ping'
'Wu, Ming-Jung'

_publ_section_title
;
 Substituent electronic effects govern direct intramolecular C-N
 cyclization of N-(Biphenyl)pyridin-2-amines induced by hypervalent
 iodine(III) reagents.
;
_journal_issue 23
_journal_name_full 'The Journal of organic chemistry'
_journal_page_first 11395
_journal_page_last 11408
_journal_paper_doi 10.1021/jo501822m
_journal_volume 79
_journal_year 2014
_chemical_formula_moiety 'C17 H11 Cl N2'
_chemical_formula_sum 'C17 H11 Cl N2'
_chemical_formula_weight 278.73
_chemical_name_systematic
;
 ?
;
_space_group_IT_number 19
_symmetry_cell_setting orthorhombic
_symmetry_space_group_name_Hall 'P 2ac 2ab'
_symmetry_space_group_name_H-M 'P 21 21 21'
_atom_sites_solution_hydrogens geom
_atom_sites_solution_primary direct
_atom_sites_solution_secondary difmap
_audit_creation_method SHELXL-97
_cell_angle_alpha 90.00
_cell_angle_beta 90.00
_cell_angle_gamma 90.00
_cell_formula_units_Z 4
_cell_length_a 3.8405(2)
_cell_length_b 16.0573(9)
_cell_length_c 25.5787(12)
_cell_measurement_reflns_used 0
_cell_measurement_temperature 200(2)
_cell_measurement_theta_max 0
_cell_measurement_theta_min 0
_cell_volume 1577.39(14)
_computing_molecular_graphics 'Ortep-3 for Windows (Farrugia, 1997)'
_computing_publication_material 'WinGX publication routines (Farrugia, 1999)'
_computing_structure_refinement 'SHELXL-97 (Sheldrick, 1997)'
_computing_structure_solution 'SHELXS-86 (Sheldrick, 1986)'
_diffrn_ambient_temperature 200(2)
_diffrn_measured_fraction_theta_full 0.992
_diffrn_measured_fraction_theta_max 0.992
_diffrn_radiation_monochromator graphite
_diffrn_radiation_source 'fine-focus sealed tube'
_diffrn_radiation_type MoK\a
_diffrn_radiation_wavelength 0.71073
_diffrn_reflns_av_R_equivalents 0.0304
_diffrn_reflns_av_sigmaI/netI 0.0420
_diffrn_reflns_limit_h_max 4
_diffrn_reflns_limit_h_min -4
_diffrn_reflns_limit_k_max 19
_diffrn_reflns_limit_k_min -17
_diffrn_reflns_limit_l_max 16
_diffrn_reflns_limit_l_min -29
_diffrn_reflns_number 7659
_diffrn_reflns_theta_full 25.01
_diffrn_reflns_theta_max 25.01
_diffrn_reflns_theta_min 1.50
_exptl_absorpt_coefficient_mu 0.233
_exptl_absorpt_correction_T_max 0.9726
_exptl_absorpt_correction_T_min 0.9548
_exptl_absorpt_correction_type multi-scan
_exptl_crystal_colour brown
_exptl_crystal_density_diffrn 1.174
_exptl_crystal_density_method 'not measured'
_exptl_crystal_description prism
_exptl_crystal_F_000 576
_exptl_crystal_size_max 0.20
_exptl_crystal_size_mid 0.17
_exptl_crystal_size_min 0.12
_refine_diff_density_max 0.163
_refine_diff_density_min -0.194
_refine_diff_density_rms 0.055
_refine_ls_abs_structure_details 'Flack H D (1983), Acta Cryst. A39, 876-881'
_refine_ls_abs_structure_Flack 0.05(8)
_refine_ls_extinction_method none
_refine_ls_goodness_of_fit_ref 1.005
_refine_ls_hydrogen_treatment constr
_refine_ls_matrix_type full
_refine_ls_number_parameters 181
_refine_ls_number_reflns 2744
_refine_ls_number_restraints 0
_refine_ls_restrained_S_all 1.005
_refine_ls_R_factor_all 0.0473
_refine_ls_R_factor_gt 0.0407
_refine_ls_shift/su_max 0.003
_refine_ls_shift/su_mean 0.001
_refine_ls_structure_factor_coef Fsqd
_refine_ls_weighting_details 'calc w=1/[\s^2^(Fo^2^)+(0.0717P)^2^+0.0000P] where P=(Fo^2^+2Fc^2^)/3'
_refine_ls_weighting_scheme calc
_refine_ls_wR_factor_gt 0.1086
_refine_ls_wR_factor_ref 0.1118
_reflns_number_gt 2364
_reflns_number_total 2744
_reflns_threshold_expression >2sigma(I)
_cod_data_source_file jo501822m_si_002.cif
_cod_data_source_block a14003
_cod_depositor_comments 'Adding full bibliography for 4030200--4030201.cif.'
_cod_database_code 4030201

loop_
_symmetry_equiv_pos_as_xyz
'x, y, z'
'-x+1/2, -y, z+1/2'
'-x, y+1/2, -z+1/2'
'x+1/2, -y+1/2, -z'

loop_
_atom_site_label
_atom_site_type_symbol
_atom_site_fract_x
_atom_site_fract_y
_atom_site_fract_z
_atom_site_U_iso_or_equiv
_atom_site_adp_type
_atom_site_occupancy
_atom_site_symmetry_multiplicity
_atom_site_calc_flag
_atom_site_refinement_flags
C1 C 0.0946(6) 0.97622(15) 1.00889(9) 0.0312(6) Uani 1 1 d .
C2 C 0.2666(6) 0.90183(15) 1.01746(9) 0.0322(6) Uani 1 1 d .
H2 H 0.3221 0.8850 1.0521 0.039 Uiso 1 1 calc R
C3 C 0.3569(7) 0.85251(16) 0.97596(8) 0.0314(6) Uani 1 1 d .
H3 H 0.4759 0.8016 0.9821 0.038 Uiso 1 1 calc R
C4 C 0.2763(6) 0.87609(15) 0.92456(9) 0.0282(5) Uani 1 1 d .
C5 C 0.1061(6) 0.95115(15) 0.91718(9) 0.0312(6) Uani 1 1 d .
H5 H 0.0519 0.9684 0.8826 0.037 Uiso 1 1 calc R
C6 C 0.0127(7) 1.00169(16) 0.95857(9) 0.0336(6) Uani 1 1 d .
H6 H -0.1051 1.0529 0.9527 0.040 Uiso 1 1 calc R
C7 C 0.3747(7) 0.82086(15) 0.88018(9) 0.0329(6) Uani 1 1 d .
C8 C 0.3546(7) 0.73451(16) 0.88464(10) 0.0367(6) Uani 1 1 d .
H8 H 0.2731 0.7117 0.9166 0.044 Uiso 1 1 calc R
C9 C 0.4478(8) 0.67975(16) 0.84466(9) 0.0400(6) Uani 1 1 d .
H9 H 0.4218 0.6215 0.8500 0.048 Uiso 1 1 calc R
C10 C 0.5764(7) 0.70805(18) 0.79771(10) 0.0433(7) Uani 1 1 d .
H10 H 0.6446 0.6714 0.7704 0.052 Uiso 1 1 calc R
C11 C 0.5997(7) 0.79418(16) 0.79300(8) 0.0339(6) Uani 1 1 d .
C12 C 0.5001(7) 0.85102(15) 0.83192(8) 0.0311(6) Uani 1 1 d .
C13 C 0.7005(7) 0.92511(17) 0.76823(9) 0.0354(6) Uani 1 1 d .
C14 C 0.8225(8) 0.9879(2) 0.73367(10) 0.0482(8) Uani 1 1 d .
H14 H 0.8069 1.0449 0.7432 0.058 Uiso 1 1 calc R
C15 C 0.9612(7) 0.9657(2) 0.68714(10) 0.0568(9) Uani 1 1 d .
H15 H 1.0431 1.0076 0.6640 0.068 Uiso 1 1 calc R
C16 C 0.9864(8) 0.8800(2) 0.67213(11) 0.0562(9) Uani 1 1 d .
H16 H 1.0843 0.8652 0.6393 0.067 Uiso 1 1 calc R
C17 C 0.8694(7) 0.8198(2) 0.70518(9) 0.0486(8) Uani 1 1 d .
H17 H 0.8841 0.7627 0.6957 0.058 Uiso 1 1 calc R
N1 N 0.5587(6) 0.93265(13) 0.81548(7) 0.0342(5) Uani 1 1 d .
N2 N 0.7299(6) 0.84290(14) 0.75231(7) 0.0365(5) Uani 1 1 d .
Cl1 Cl -0.02858(19) 1.03759(5) 1.06185(2) 0.0478(2) Uani 1 1 d .

loop_
_atom_site_aniso_label
_atom_site_aniso_U_11
_atom_site_aniso_U_22
_atom_site_aniso_U_33
_atom_site_aniso_U_23
_atom_site_aniso_U_13
_atom_site_aniso_U_12
C1 0.0274(13) 0.0409(15) 0.0252(12) -0.0040(10) 0.0020(10) -0.0072(11)
C2 0.0304(14) 0.0414(15) 0.0247(12) 0.0062(11) -0.0012(11) -0.0013(12)
C3 0.0277(13) 0.0372(14) 0.0295(12) 0.0055(11) -0.0003(11) -0.0042(11)
C4 0.0200(12) 0.0370(14) 0.0275(12) 0.0032(10) 0.0014(10) -0.0047(10)
C5 0.0280(13) 0.0391(14) 0.0267(12) 0.0050(10) -0.0023(10) -0.0078(12)
C6 0.0294(13) 0.0350(13) 0.0364(13) 0.0034(11) -0.0005(12) -0.0006(12)
C7 0.0271(14) 0.0420(15) 0.0296(12) 0.0011(11) -0.0071(11) -0.0054(12)
C8 0.0323(14) 0.0411(15) 0.0366(13) 0.0044(12) 0.0001(12) -0.0079(12)
C9 0.0440(17) 0.0339(14) 0.0421(14) -0.0013(11) 0.0021(14) -0.0092(13)
C10 0.0416(17) 0.0525(17) 0.0359(14) -0.0088(12) -0.0053(13) 0.0026(14)
C11 0.0314(14) 0.0456(15) 0.0246(12) -0.0003(11) -0.0029(11) 0.0020(12)
C12 0.0245(13) 0.0468(15) 0.0221(10) 0.0026(10) 0.0003(11) -0.0006(12)
C13 0.0293(14) 0.0500(17) 0.0270(12) 0.0114(11) -0.0061(11) -0.0019(12)
C14 0.0379(16) 0.069(2) 0.0382(15) 0.0221(14) -0.0016(13) -0.0048(15)
C15 0.0331(16) 0.101(3) 0.0361(15) 0.0292(16) 0.0025(14) -0.0025(19)
C16 0.0379(17) 0.097(3) 0.0335(14) 0.0139(16) 0.0035(14) 0.0082(18)
C17 0.0395(17) 0.080(2) 0.0266(14) -0.0004(13) 0.0017(12) 0.0051(16)
N1 0.0318(11) 0.0437(12) 0.0271(10) 0.0081(9) -0.0019(10) -0.0024(10)
N2 0.0306(13) 0.0572(15) 0.0216(10) 0.0052(10) -0.0031(9) 0.0019(11)
Cl1 0.0456(4) 0.0612(5) 0.0367(4) -0.0151(3) 0.0016(3) 0.0013(4)

loop_
_atom_type_symbol
_atom_type_description
_atom_type_scat_dispersion_real
_atom_type_scat_dispersion_imag
_atom_type_scat_source
C C 0.0033 0.0016 'International Tables Vol C Tables 4.2.6.8 and 6.1.1.4'
H H 0.0000 0.0000 'International Tables Vol C Tables 4.2.6.8 and 6.1.1.4'
N N 0.0061 0.0033 'International Tables Vol C Tables 4.2.6.8 and 6.1.1.4'
Cl Cl 0.1484 0.1585 'International Tables Vol C Tables 4.2.6.8 and 6.1.1.4'

loop_
_geom_angle_atom_site_label_1
_geom_angle_atom_site_label_2
_geom_angle_atom_site_label_3
_geom_angle
C2 C1 C6 120.7(2)
C2 C1 Cl1 119.71(18)
C6 C1 Cl1 119.59(19)
C3 C2 C1 119.9(2)
C2 C3 C4 121.0(2)
C5 C4 C3 117.8(2)
C5 C4 C7 122.3(2)
C3 C4 C7 119.9(2)
C6 C5 C4 122.0(2)
C5 C6 C1 118.6(2)
C8 C7 C12 115.6(2)
C8 C7 C4 121.1(2)
C12 C7 C4 123.3(2)
C9 C8 C7 123.6(2)
C10 C9 C8 121.6(2)
C9 C10 C11 115.3(2)
N2 C11 C10 130.2(2)
N2 C11 C12 105.2(2)
C10 C11 C12 124.6(2)
N1 C12 C11 110.7(2)
N1 C12 C7 129.9(2)
C11 C12 C7 119.4(2)
N1 C13 N2 112.7(2)
N1 C13 C14 129.5(3)
N2 C13 C14 117.8(2)
C15 C14 C13 119.4(3)
C14 C15 C16 121.1(3)
C17 C16 C15 119.6(3)
C16 C17 N2 118.9(3)
C13 N1 C12 104.7(2)
C17 N2 C13 123.2(2)
C17 N2 C11 130.2(2)
C13 N2 C11 106.60(19)

loop_
_geom_bond_atom_site_label_1
_geom_bond_atom_site_label_2
_geom_bond_distance
C1 C2 1.383(3)
C1 C6 1.387(3)
C1 Cl1 1.741(2)
C2 C3 1.369(3)
C3 C4 1.403(3)
C4 C5 1.384(3)
C4 C7 1.489(3)
C5 C6 1.381(3)
C7 C8 1.393(3)
C7 C12 1.411(3)
C8 C9 1.395(3)
C9 C10 1.376(3)
C10 C11 1.391(4)
C11 N2 1.395(3)
C11 C12 1.404(3)
C12 N1 1.395(3)
C13 N1 1.331(3)
C13 N2 1.386(3)
C13 C14 1.420(4)
C14 C15 1.352(4)
C15 C16 1.433(5)
C16 C17 1.360(4)
C17 N2 1.370(3)
